data_2241124
loop_
_publ_author_name
'El Fal, Mohammed'
'Ramli, Youssef'
'Essassi, El Mokhtar'
'Saadi, Mohamed'
'El Ammari, Lahcen'

_publ_section_title
;
 Crystal structure of
 1,5-diethyl-3',5'-diphenyl-1,5-dihydro-3'<i>H</i>-spiro[pyrazolo[3,4-<i>d</i>]pyrimidine-4,2'-[1,3,4]thiadiazole]
;
_journal_coeditor_code TK5387
_journal_issue 10
_journal_name_full 'Acta Crystallographica Section E'
_journal_page_first o769
_journal_page_last o770
_journal_paper_doi 10.1107/S2056989015017405
_journal_volume 71
_journal_year 2015
_chemical_formula_iupac 'C22 H22 N6 S'
_chemical_formula_moiety 'C22 H22 N6 S'
_chemical_formula_sum 'C22 H22 N6 S'
_chemical_formula_weight 402.51
_chemical_melting_point 468
_chemical_name_systematic
1,5-Diethyl-3',5'-diphenyl-1,5-dihydro-3'<i>H</i>-spiro[pyrazolo[3,4-<i>d</i>]pyrimidine-4,2'-[1,3,4]thiadiazole]
_space_group_crystal_system orthorhombic
_space_group_IT_number 61
_space_group_name_Hall '-P 2ac 2ab'
_space_group_name_H-M_alt 'P b c a'
_symmetry_space_group_name_Hall '-P 2ac 2ab'
_symmetry_space_group_name_H-M 'P b c a'
_atom_sites_solution_hydrogens geom
_audit_creation_method SHELXL-2013
_cell_angle_alpha 90
_cell_angle_beta 90
_cell_angle_gamma 90
_cell_formula_units_Z 8
_cell_length_a 14.501(5)
_cell_length_b 22.898(5)
_cell_length_c 12.468(4)
_cell_measurement_reflns_used 4224
_cell_measurement_temperature 296(2)
_cell_measurement_theta_max 26.364
_cell_measurement_theta_min 2.331
_cell_volume 4140(2)
_computing_cell_refinement
;
SAINT (Bruker, 2009)
;
_computing_data_collection
;
APEX2 (Bruker, 2009)
;
_computing_data_reduction
;
SAINT (Bruker, 2009)
;
_computing_molecular_graphics
;
ORTEP-3 for Windows (Farrugia, 2012)
;
_computing_publication_material
;
SHELXL2013 (Sheldrick, 2015)
;
_computing_structure_refinement
;
SHELXL2013 (Sheldrick, 2015)
;
_computing_structure_solution
;
SHELXL2013 (Sheldrick, 2008)
;
_diffrn_ambient_temperature 296(2)
_diffrn_measured_fraction_theta_full 1.000
_diffrn_measured_fraction_theta_max 1.000
_diffrn_measurement_device_type 'Bruker X8 APEX'
_diffrn_measurement_method '\f and \w scans'
_diffrn_radiation_monochromator graphite
_diffrn_radiation_source 'fine-focus sealed tube'
_diffrn_radiation_type MoK\a
_diffrn_radiation_wavelength 0.71073
_diffrn_reflns_av_R_equivalents 0.0786
_diffrn_reflns_limit_h_max 17
_diffrn_reflns_limit_h_min -18
_diffrn_reflns_limit_k_max 28
_diffrn_reflns_limit_k_min -24
_diffrn_reflns_limit_l_max 15
_diffrn_reflns_limit_l_min -15
_diffrn_reflns_number 25025
_diffrn_reflns_theta_full 25.242
_diffrn_reflns_theta_max 26.364
_diffrn_reflns_theta_min 2.331
_exptl_absorpt_coefficient_mu 0.177
_exptl_absorpt_correction_T_max 0.7455
_exptl_absorpt_correction_T_min 0.5888
_exptl_absorpt_correction_type multi-scan
_exptl_absorpt_process_details
;
(SADABS; Bruker, 2009)
;
_exptl_crystal_colour yellow
_exptl_crystal_density_diffrn 1.292
_exptl_crystal_description block
_exptl_crystal_F_000 1696
_exptl_crystal_size_max 0.37
_exptl_crystal_size_mid 0.34
_exptl_crystal_size_min 0.29
_refine_diff_density_max 0.313
_refine_diff_density_min -0.301
_refine_ls_extinction_method none
_refine_ls_goodness_of_fit_ref 1.001
_refine_ls_hydrogen_treatment constr
_refine_ls_matrix_type full
_refine_ls_number_parameters 262
_refine_ls_number_reflns 4224
_refine_ls_number_restraints 0
_refine_ls_restrained_S_all 1.001
_refine_ls_R_factor_all 0.0951
_refine_ls_R_factor_gt 0.0478
_refine_ls_shift/su_max 0.000
_refine_ls_shift/su_mean 0.000
_refine_ls_structure_factor_coef Fsqd
_refine_ls_weighting_details 'w=1/[\s^2^(Fo^2^)+(0.0625P)^2^+0.7320P] where P=(Fo^2^+2Fc^2^)/3'
_refine_ls_weighting_scheme calc
_refine_ls_wR_factor_gt 0.1133
_refine_ls_wR_factor_ref 0.1377
_reflns_number_gt 2566
_reflns_number_total 4224
_reflns_threshold_expression 'I > 2\s(I)'
_cod_data_source_file tk5387sup1.cif
_cod_data_source_block I
_cod_database_code 2241124
_shelx_space_group_comment
;
The symmetry employed for this shelxl refinement is uniquely defined
by the following loop, which should always be used as a source of
symmetry information in preference to the above space-group names.
They are only intended as comments.
;
_shelxl_version_number .2013

loop_
_space_group_symop_operation_xyz
'x, y, z'
'-x+1/2, -y, z+1/2'
'x+1/2, -y+1/2, -z'
'-x, y+1/2, -z+1/2'
'-x, -y, -z'
'x-1/2, y, -z-1/2'
'-x-1/2, y-1/2, z'
'x, -y-1/2, z-1/2'

loop_
_atom_site_type_symbol
_atom_site_label
_atom_site_fract_x
_atom_site_fract_y
_atom_site_fract_z
_atom_site_U_iso_or_equiv
_atom_site_adp_type
_atom_site_calc_flag
_atom_site_occupancy
C C1 0.48041(15) 0.16398(10) 0.52664(19) 0.0383(5) Uani d 1
C C2 0.54607(15) 0.07863(9) 0.63901(19) 0.0363(5) Uani d 1
C C3 0.49773(15) 0.04386(10) 0.72025(19) 0.0373(5) Uani d 1
C C4 0.41299(17) 0.04978(11) 0.7732(2) 0.0511(7) Uani d 1
H H4 0.3727 0.0809 0.7631 0.061 Uiso calc 1
C C5 0.53365(15) -0.00752(10) 0.75801(19) 0.0377(5) Uani d 1
C C6 0.65913(16) -0.00200(10) 0.6605(2) 0.0413(6) Uani d 1
H H6 0.7162 -0.0164 0.6392 0.050 Uiso calc 1
C C7 0.69620(18) 0.07699(12) 0.5361(2) 0.0554(7) Uani d 1
H H7A 0.7560 0.0814 0.5700 0.066 Uiso calc 1
H H7B 0.6733 0.1158 0.5199 0.066 Uiso calc 1
C C8 0.7081(3) 0.04447(17) 0.4342(3) 0.1022(13) Uani d 1
H H8A 0.7498 0.0654 0.3884 0.153 Uiso calc 1
H H8B 0.6495 0.0406 0.3992 0.153 Uiso calc 1
H H8C 0.7327 0.0064 0.4492 0.153 Uiso calc 1
C C9 0.4750(2) -0.08616(13) 0.8837(3) 0.0726(9) Uani d 1
H H9A 0.4554 -0.0814 0.9576 0.087 Uiso calc 1
H H9B 0.5377 -0.1009 0.8841 0.087 Uiso calc 1
C C10 0.4139(3) -0.12911(14) 0.8295(3) 0.0962(13) Uani d 1
H H10A 0.4166 -0.1657 0.8668 0.144 Uiso calc 1
H H10B 0.4340 -0.1345 0.7568 0.144 Uiso calc 1
H H10C 0.3517 -0.1148 0.8298 0.144 Uiso calc 1
C C11 0.61067(15) 0.15818(10) 0.76316(19) 0.0383(6) Uani d 1
C C12 0.66082(17) 0.11905(11) 0.8257(2) 0.0478(6) Uani d 1
H H12 0.6632 0.0797 0.8072 0.057 Uiso calc 1
C C13 0.70698(17) 0.13906(13) 0.9156(2) 0.0538(7) Uani d 1
H H13 0.7404 0.1128 0.9571 0.065 Uiso calc 1
C C14 0.70444(18) 0.19696(13) 0.9449(2) 0.0576(8) Uani d 1
H H14 0.7357 0.2099 1.0054 0.069 Uiso calc 1
C C15 0.65481(18) 0.23514(13) 0.8829(2) 0.0577(8) Uani d 1
H H15 0.6524 0.2744 0.9021 0.069 Uiso calc 1
C C16 0.60827(16) 0.21655(11) 0.7924(2) 0.0479(7) Uani d 1
H H16 0.5753 0.2432 0.7512 0.058 Uiso calc 1
C C17 0.43453(15) 0.20319(10) 0.4501(2) 0.0399(6) Uani d 1
C C18 0.39468(17) 0.18210(12) 0.3574(2) 0.0505(7) Uani d 1
H H18 0.3970 0.1423 0.3424 0.061 Uiso calc 1
C C19 0.35137(19) 0.21958(14) 0.2866(2) 0.0623(8) Uani d 1
H H19 0.3252 0.2051 0.2239 0.075 Uiso calc 1
C C20 0.3471(2) 0.27838(14) 0.3090(3) 0.0665(9) Uani d 1
H H20 0.3182 0.3037 0.2614 0.080 Uiso calc 1
C C21 0.38543(19) 0.29943(13) 0.4014(3) 0.0646(8) Uani d 1
H H21 0.3823 0.3392 0.4165 0.077 Uiso calc 1
C C22 0.42870(18) 0.26235(11) 0.4724(2) 0.0527(7) Uani d 1
H H22 0.4540 0.2771 0.5354 0.063 Uiso calc 1
N N1 0.52713(13) 0.18375(8) 0.60593(16) 0.0414(5) Uani d 1
N N2 0.56296(14) 0.14038(8) 0.67014(16) 0.0444(5) Uani d 1
N N3 0.63253(12) 0.04874(8) 0.61271(16) 0.0396(5) Uani d 1
N N4 0.61620(13) -0.03289(9) 0.73112(17) 0.0430(5) Uani d 1
N N5 0.47290(14) -0.02945(9) 0.82976(18) 0.0523(6) Uani d 1
N N6 0.39730(15) 0.00565(10) 0.8391(2) 0.0618(7) Uani d 1
S S1 0.47272(5) 0.08793(3) 0.51716(6) 0.0486(2) Uani d 1

loop_
_atom_site_aniso_label
_atom_site_aniso_U_11
_atom_site_aniso_U_22
_atom_site_aniso_U_33
_atom_site_aniso_U_12
_atom_site_aniso_U_13
_atom_site_aniso_U_23
C1 0.0362(12) 0.0355(13) 0.0431(14) 0.0013(10) -0.0001(11) 0.0032(11)
C2 0.0380(12) 0.0283(12) 0.0425(14) 0.0008(10) -0.0069(10) -0.0008(10)
C3 0.0362(12) 0.0305(12) 0.0453(15) 0.0006(10) -0.0020(10) -0.0003(11)
C4 0.0440(14) 0.0471(16) 0.0621(19) 0.0096(12) 0.0070(12) 0.0006(14)
C5 0.0365(12) 0.0331(13) 0.0435(14) -0.0019(10) -0.0020(10) 0.0033(11)
C6 0.0332(12) 0.0411(14) 0.0496(15) 0.0055(11) -0.0048(11) -0.0022(12)
C7 0.0491(15) 0.0602(18) 0.0568(19) -0.0083(13) 0.0078(12) 0.0152(15)
C8 0.127(3) 0.107(3) 0.073(3) -0.015(2) 0.048(2) -0.004(2)
C9 0.070(2) 0.066(2) 0.082(2) 0.0031(17) 0.0156(17) 0.0367(18)
C10 0.118(3) 0.054(2) 0.117(3) -0.008(2) 0.038(3) 0.014(2)
C11 0.0373(12) 0.0403(14) 0.0372(14) -0.0053(10) 0.0004(10) -0.0034(11)
C12 0.0557(15) 0.0409(15) 0.0469(16) -0.0021(13) -0.0091(12) 0.0008(12)
C13 0.0506(15) 0.068(2) 0.0425(16) -0.0036(14) -0.0098(12) 0.0037(14)
C14 0.0461(15) 0.075(2) 0.0516(18) -0.0088(15) -0.0046(12) -0.0178(15)
C15 0.0515(15) 0.0553(18) 0.066(2) -0.0024(14) -0.0024(14) -0.0238(15)
C16 0.0451(14) 0.0396(15) 0.0591(18) 0.0003(11) -0.0071(12) -0.0098(13)
C17 0.0360(12) 0.0388(14) 0.0449(15) 0.0055(11) 0.0022(10) 0.0085(11)
C18 0.0537(15) 0.0487(16) 0.0491(17) 0.0087(13) -0.0019(13) 0.0070(13)
C19 0.0596(17) 0.074(2) 0.0532(19) 0.0092(15) -0.0122(14) 0.0101(16)
C20 0.0640(18) 0.061(2) 0.074(2) 0.0148(16) -0.0108(16) 0.0262(17)
C21 0.0640(18) 0.0450(17) 0.085(2) 0.0131(14) -0.0074(17) 0.0128(16)
C22 0.0547(15) 0.0406(16) 0.0627(19) 0.0054(13) -0.0086(13) 0.0080(13)
N1 0.0478(11) 0.0308(11) 0.0457(12) 0.0023(9) -0.0042(10) 0.0065(9)
N2 0.0595(13) 0.0278(11) 0.0461(13) -0.0011(9) -0.0168(10) 0.0046(9)
N3 0.0373(10) 0.0369(11) 0.0446(12) -0.0005(9) 0.0006(8) 0.0041(9)
N4 0.0377(11) 0.0395(12) 0.0519(14) 0.0061(9) -0.0012(9) 0.0091(10)
N5 0.0481(12) 0.0468(13) 0.0619(15) 0.0026(10) 0.0098(11) 0.0169(11)
N6 0.0516(13) 0.0624(16) 0.0714(17) 0.0052(12) 0.0180(12) 0.0111(13)
S1 0.0567(4) 0.0362(4) 0.0531(4) -0.0001(3) -0.0217(3) 0.0025(3)

loop_
_atom_type_symbol
_atom_type_description
_atom_type_scat_dispersion_real
_atom_type_scat_dispersion_imag
_atom_type_scat_source
C C 0.0033 0.0016 'International Tables Vol C Tables 4.2.6.8 and 6.1.1.4'
H H 0.0000 0.0000 'International Tables Vol C Tables 4.2.6.8 and 6.1.1.4'
N N 0.0061 0.0033 'International Tables Vol C Tables 4.2.6.8 and 6.1.1.4'
S S 0.1246 0.1234 'International Tables Vol C Tables 4.2.6.8 and 6.1.1.4'

loop_
_geom_angle_atom_site_label_1
_geom_angle_atom_site_label_2
_geom_angle_atom_site_label_3
_geom_angle
N1 C1 C17 121.6(2)
N1 C1 S1 115.96(18)
C17 C1 S1 122.39(18)
N3 C2 C3 108.05(18)
N3 C2 N2 111.20(18)
C3 C2 N2 114.5(2)
N3 C2 S1 111.02(16)
C3 C2 S1 110.59(15)
N2 C2 S1 101.41(14)
C5 C3 C4 104.8(2)
C5 C3 C2 121.5(2)
C4 C3 C2 133.8(2)
N6 C4 C3 111.7(2)
N6 C4 H4 124.2
C3 C4 H4 124.2
N5 C5 C3 107.4(2)
N5 C5 N4 124.9(2)
C3 C5 N4 127.7(2)
N4 C6 N3 129.0(2)
N4 C6 H6 115.5
N3 C6 H6 115.5
N3 C7 C8 114.0(2)
N3 C7 H7A 108.8
C8 C7 H7A 108.8
N3 C7 H7B 108.8
C8 C7 H7B 108.8
H7A C7 H7B 107.6
C7 C8 H8A 109.5
C7 C8 H8B 109.5
H8A C8 H8B 109.5
C7 C8 H8C 109.5
H8A C8 H8C 109.5
H8B C8 H8C 109.5
N5 C9 C10 111.5(3)
N5 C9 H9A 109.3
C10 C9 H9A 109.3
N5 C9 H9B 109.3
C10 C9 H9B 109.3
H9A C9 H9B 108.0
C9 C10 H10A 109.5
C9 C10 H10B 109.5
H10A C10 H10B 109.5
C9 C10 H10C 109.5
H10A C10 H10C 109.5
H10B C10 H10C 109.5
C16 C11 C12 119.1(2)
C16 C11 N2 118.9(2)
C12 C11 N2 122.1(2)
C13 C12 C11 119.6(2)
C13 C12 H12 120.2
C11 C12 H12 120.2
C14 C13 C12 121.4(3)
C14 C13 H13 119.3
C12 C13 H13 119.3
C15 C14 C13 118.6(3)
C15 C14 H14 120.7
C13 C14 H14 120.7
C14 C15 C16 121.3(3)
C14 C15 H15 119.3
C16 C15 H15 119.3
C15 C16 C11 120.0(3)
C15 C16 H16 120.0
C11 C16 H16 120.0
C18 C17 C22 119.0(2)
C18 C17 C1 121.3(2)
C22 C17 C1 119.6(2)
C17 C18 C19 120.6(3)
C17 C18 H18 119.7
C19 C18 H18 119.7
C20 C19 C18 119.9(3)
C20 C19 H19 120.1
C18 C19 H19 120.1
C21 C20 C19 119.8(3)
C21 C20 H20 120.1
C19 C20 H20 120.1
C20 C21 C22 120.6(3)
C20 C21 H21 119.7
C22 C21 H21 119.7
C21 C22 C17 120.1(3)
C21 C22 H22 120.0
C17 C22 H22 120.0
C1 N1 N2 113.15(19)
N1 N2 C11 117.04(18)
N1 N2 C2 118.15(18)
C11 N2 C2 124.77(19)
C6 N3 C2 122.90(19)
C6 N3 C7 118.6(2)
C2 N3 C7 118.34(19)
C6 N4 C5 110.84(19)
C5 N5 N6 111.18(19)
C5 N5 C9 128.3(2)
N6 N5 C9 120.0(2)
C4 N6 N5 105.0(2)
C1 S1 C2 91.28(10)

loop_
_geom_bond_atom_site_label_1
_geom_bond_atom_site_label_2
_geom_bond_distance
C1 N1 1.281(3)
C1 C17 1.469(3)
C1 S1 1.749(2)
C2 N3 1.466(3)
C2 C3 1.467(3)
C2 N2 1.487(3)
C2 S1 1.867(2)
C3 C5 1.370(3)
C3 C4 1.401(3)
C4 N6 1.323(3)
C4 H4 0.9300
C5 N5 1.352(3)
C5 N4 1.372(3)
C6 N4 1.290(3)
C6 N3 1.361(3)
C6 H6 0.9300
C7 N3 1.478(3)
C7 C8 1.482(4)
C7 H7A 0.9700
C7 H7B 0.9700
C8 H8A 0.9600
C8 H8B 0.9600
C8 H8C 0.9600
C9 N5 1.463(3)
C9 C10 1.486(5)
C9 H9A 0.9700
C9 H9B 0.9700
C10 H10A 0.9600
C10 H10B 0.9600
C10 H10C 0.9600
C11 C16 1.386(3)
C11 C12 1.393(3)
C11 N2 1.411(3)
C12 C13 1.383(3)
C12 H12 0.9300
C13 C14 1.376(4)
C13 H13 0.9300
C14 C15 1.371(4)
C14 H14 0.9300
C15 C16 1.381(4)
C15 H15 0.9300
C16 H16 0.9300
C17 C18 1.379(4)
C17 C22 1.386(3)
C18 C19 1.382(4)
C18 H18 0.9300
C19 C20 1.377(4)
C19 H19 0.9300
C20 C21 1.368(4)
C20 H20 0.9300
C21 C22 1.378(4)
C21 H21 0.9300
C22 H22 0.9300
N1 N2 1.377(3)
N5 N6 1.364(3)

loop_
_geom_hbond_atom_site_label_D
_geom_hbond_atom_site_label_H
_geom_hbond_atom_site_label_A
_geom_hbond_site_symmetry_A
_geom_hbond_distance_DH
_geom_hbond_distance_HA
_geom_hbond_distance_DA
_geom_hbond_angle_DHA
C14 H14 Cg1 6_556 0.93 2.75 3.615(3) 155
C20 H20 Cg2 3_456 0.93 2.77 3.564(4) 144

_cod_database_fobs_code 2241124
